data_7209845
loop_
_publ_author_name
'Wilson, Julie A.'
'Uebler, Jacob W.'
'LaDuca, Robert L.'

_publ_section_title
;
 Cadmium adipate coordination polymers prepared with isomeric pyridylamide
 precursors: pH-dependent in situ reaction chemistry and divergent
 dimensionalities
;
_journal_issue 26
_journal_name_full CrystEngComm
_journal_page_first 5218
_journal_paper_doi 10.1039/c2ce26583d
_journal_volume 15
_journal_year 2013
_chemical_formula_sum 'C34 H38 Cd2 N6 O12'
_chemical_formula_weight 947.50
_space_group_IT_number 2
_symmetry_cell_setting triclinic
_symmetry_space_group_name_Hall '-P 1'
_symmetry_space_group_name_H-M 'P -1'
_atom_sites_solution_hydrogens geom
_atom_sites_solution_primary direct
_atom_sites_solution_secondary difmap
_audit_creation_method SHELXL-97
_audit_update_record
;
2012-08-30 # Formatted by publCIF
;
_cell_angle_alpha 78.711(15)
_cell_angle_beta 79.649(15)
_cell_angle_gamma 88.877(15)
_cell_formula_units_Z 2
_cell_length_a 8.506(7)
_cell_length_b 10.573(9)
_cell_length_c 20.792(18)
_cell_measurement_temperature 173(2)
_cell_volume 1804(3)
_computing_structure_refinement 'SHELXL-97 (Sheldrick, 2008)'
_computing_structure_solution 'SHELXS-97 (Sheldrick, 2008)'
_diffrn_ambient_temperature 173(2)
_diffrn_measured_fraction_theta_full 0.999
_diffrn_measured_fraction_theta_max 0.995
_diffrn_radiation_monochromator graphite
_diffrn_radiation_source 'fine-focus sealed tube'
_diffrn_radiation_type MoK\a
_diffrn_radiation_wavelength 0.71073
_diffrn_reflns_av_R_equivalents 0.0836
_diffrn_reflns_av_sigmaI/netI 0.0707
_diffrn_reflns_limit_h_max 10
_diffrn_reflns_limit_h_min -9
_diffrn_reflns_limit_k_max 12
_diffrn_reflns_limit_k_min -12
_diffrn_reflns_limit_l_max 24
_diffrn_reflns_limit_l_min 0
_diffrn_reflns_number 34278
_diffrn_reflns_theta_full 25.00
_diffrn_reflns_theta_max 25.26
_diffrn_reflns_theta_min 1.96
_exptl_absorpt_coefficient_mu 1.251
_exptl_absorpt_correction_T_max 0.7916
_exptl_absorpt_correction_T_min 0.6153
_exptl_absorpt_correction_type multi-scan
_exptl_absorpt_process_details TWINABS
_exptl_crystal_colour colourless
_exptl_crystal_density_diffrn 1.744
_exptl_crystal_density_method 'not measured'
_exptl_crystal_description block
_exptl_crystal_F_000 952
_exptl_crystal_size_max 0.43
_exptl_crystal_size_mid 0.34
_exptl_crystal_size_min 0.20
_refine_diff_density_max 1.630
_refine_diff_density_min -1.113
_refine_diff_density_rms 0.175
_refine_ls_extinction_method none
_refine_ls_goodness_of_fit_ref 1.027
_refine_ls_hydrogen_treatment mixed
_refine_ls_matrix_type full
_refine_ls_number_parameters 479
_refine_ls_number_reflns 10966
_refine_ls_number_restraints 6
_refine_ls_restrained_S_all 1.027
_refine_ls_R_factor_all 0.0840
_refine_ls_R_factor_gt 0.0583
_refine_ls_shift/su_max 0.000
_refine_ls_shift/su_mean 0.000
_refine_ls_structure_factor_coef Fsqd
_refine_ls_weighting_details 'calc w=1/[\s^2^(Fo^2^)+(0.0972P)^2^+2.0608P] where P=(Fo^2^+2Fc^2^)/3'
_refine_ls_weighting_scheme calc
_refine_ls_wR_factor_gt 0.1487
_refine_ls_wR_factor_ref 0.1625
_reflns_number_gt 8143
_reflns_number_total 10966
_reflns_threshold_expression >2sigma(I)
_cod_data_source_file c2ce26583d.txt
_cod_data_source_block twin5
_cod_original_sg_symbol_H-M P-1
_cod_database_code 7209845

loop_
_symmetry_equiv_pos_as_xyz
'x, y, z'
'-x, -y, -z'

loop_
_atom_site_label
_atom_site_type_symbol
_atom_site_fract_x
_atom_site_fract_y
_atom_site_fract_z
_atom_site_U_iso_or_equiv
_atom_site_adp_type
_atom_site_occupancy
_atom_site_symmetry_multiplicity
_atom_site_calc_flag
_atom_site_refinement_flags
Cd1 Cd 0.85128(6) 0.01841(5) 0.44035(2) 0.01604(15) Uani 1 1 d .
Cd2 Cd 1.84190(6) 0.58868(5) -0.04524(2) 0.01612(15) Uani 1 1 d .
O1 O 0.9045(6) 0.0732(5) 0.5449(3) 0.0317(14) Uani 1 1 d .
O1W O 2.0391(7) 1.0178(6) -0.1372(3) 0.0521(18) Uani 1 1 d D
H1WA H 1.992(9) 1.071(6) -0.164(4) 0.063 Uiso 1 1 d D
H1WB H 1.974(8) 0.952(5) -0.125(4) 0.063 Uiso 1 1 d D
O2 O 1.2837(6) 0.6107(5) 0.2722(3) 0.0324(13) Uani 1 1 d .
O2W O 1.0366(9) 0.8013(7) 0.2454(3) 0.069(2) Uani 1 1 d D
H2WA H 1.1086 0.7465 0.2532 0.083 Uiso 1 1 d RD
H2WB H 1.017(10) 0.848(7) 0.275(3) 0.083 Uiso 1 1 d D
O3 O 1.8052(6) 0.8221(5) -0.0828(2) 0.0245(12) Uani 1 1 d .
O4 O 1.2769(7) 0.6105(5) 0.0438(3) 0.0350(15) Uani 1 1 d .
O5 O 1.6554(6) 0.6834(4) -0.1114(2) 0.0211(11) Uani 1 1 d .
O6 O 0.3340(6) -0.0554(5) 0.6347(2) 0.0221(12) Uani 1 1 d .
O7 O 1.0719(6) 0.6273(5) -0.0039(3) 0.0297(13) Uani 1 1 d .
O8 O 0.3560(8) -0.5310(6) 0.6561(3) 0.062(2) Uani 1 1 d .
O9 O 0.6989(7) 0.1533(6) 0.5027(3) 0.0369(15) Uani 1 1 d .
O10 O 0.1372(6) 0.0758(5) 0.6596(2) 0.0244(12) Uani 1 1 d .
N1 N 1.7050(7) 0.6328(6) 0.0546(3) 0.0160(13) Uani 1 1 d .
N2 N 1.3944(7) 0.4949(6) 0.1953(3) 0.0192(14) Uani 1 1 d .
H2N H 1.3864 0.4215 0.1821 0.023 Uiso 1 1 calc R
N3 N 1.0102(6) 0.1910(6) 0.3731(3) 0.0174(13) Uani 1 1 d .
N4 N 0.7363(7) -0.1799(6) 0.4949(3) 0.0187(8) Uani 1 1 d .
N5 N 0.4297(7) -0.3175(6) 0.6370(3) 0.0187(8) Uani 1 1 d .
H5N H 0.4067 -0.2446 0.6507 0.022 Uiso 1 1 calc R
N6 N 0.0246(7) -0.4121(6) 0.8558(3) 0.0187(8) Uani 1 1 d .
C1 C 1.7454(9) 0.7403(7) 0.0725(3) 0.0210(16) Uani 1 1 d .
H1 H 1.8269 0.7947 0.0436 0.025 Uiso 1 1 calc R
C2 C 1.6742(9) 0.7762(7) 0.1311(4) 0.0277(18) Uani 1 1 d .
H2 H 1.7073 0.8529 0.1425 0.033 Uiso 1 1 calc R
C3 C 1.5524(10) 0.6976(7) 0.1734(3) 0.0272(19) Uani 1 1 d .
H3 H 1.5001 0.7203 0.2138 0.033 Uiso 1 1 calc R
C4 C 1.5104(8) 0.5867(7) 0.1550(3) 0.0170(16) Uani 1 1 d .
C5 C 1.2957(8) 0.5102(7) 0.2519(3) 0.0179(16) Uani 1 1 d .
C6 C 1.0928(9) 0.4120(8) 0.3489(4) 0.0258(18) Uani 1 1 d .
H6 H 1.0849 0.4943 0.3609 0.031 Uiso 1 1 calc R
C7 C 1.1978(8) 0.3928(7) 0.2909(3) 0.0169(16) Uani 1 1 d .
C8 C 1.2074(9) 0.2725(7) 0.2761(3) 0.0253(18) Uani 1 1 d .
H8 H 1.2781 0.2563 0.2378 0.030 Uiso 1 1 calc R
C9 C 1.0021(9) 0.3088(7) 0.3877(4) 0.0233(18) Uani 1 1 d .
H9 H 0.9307 0.3220 0.4264 0.028 Uiso 1 1 calc R
C10 C 1.1118(9) 0.1740(8) 0.3181(4) 0.0279(19) Uani 1 1 d .
H10 H 1.1187 0.0905 0.3075 0.033 Uiso 1 1 calc R
C11 C 1.5884(8) 0.5557(7) 0.0947(3) 0.0150(15) Uani 1 1 d .
H11 H 1.5584 0.4792 0.0820 0.018 Uiso 1 1 calc R
C20 C 0.6197(8) -0.1940(7) 0.5484(3) 0.0188(16) Uani 1 1 d .
H20 H 0.5830 -0.1197 0.5656 0.023 Uiso 1 1 calc R
C21 C 0.5496(8) -0.3137(7) 0.5800(3) 0.0171(16) Uani 1 1 d .
C22 C 0.6018(9) -0.4218(7) 0.5540(3) 0.0242(17) Uani 1 1 d .
H22 H 0.5567 -0.5047 0.5741 0.029 Uiso 1 1 calc R
C23 C 0.7882(9) -0.2823(7) 0.4689(4) 0.0237(18) Uani 1 1 d .
H23 H 0.8704 -0.2718 0.4307 0.028 Uiso 1 1 calc R
C24 C 0.7218(9) -0.4057(7) 0.4978(4) 0.0302(19) Uani 1 1 d .
H24 H 0.7590 -0.4780 0.4789 0.036 Uiso 1 1 calc R
C25 C 0.3462(9) -0.4261(8) 0.6726(4) 0.030(2) Uani 1 1 d .
C31 C 1.6870(9) 0.7981(7) -0.1077(4) 0.0193(12) Uani 1 1 d .
C32 C 1.5776(8) 0.9056(7) -0.1320(4) 0.0193(12) Uani 1 1 d .
H32A H 1.5895 0.9195 -0.1812 0.023 Uiso 1 1 calc R
H32B H 1.6075 0.9868 -0.1201 0.023 Uiso 1 1 calc R
C33 C 1.4024(8) 0.8688(7) -0.0998(3) 0.0215(17) Uani 1 1 d .
H33A H 1.3310 0.9272 -0.1241 0.026 Uiso 1 1 calc R
H33B H 1.3805 0.7799 -0.1047 0.026 Uiso 1 1 calc R
C34 C 1.3626(10) 0.8758(7) -0.0259(3) 0.0223(18) Uani 1 1 d .
H34A H 1.4409 0.8249 -0.0020 0.027 Uiso 1 1 calc R
H34B H 1.3715 0.9665 -0.0210 0.027 Uiso 1 1 calc R
C35 C 1.1949(9) 0.8244(7) 0.0055(4) 0.0274(18) Uani 1 1 d .
H35A H 1.1638 0.8498 0.0493 0.033 Uiso 1 1 calc R
H35B H 1.1190 0.8641 -0.0233 0.033 Uiso 1 1 calc R
C36 C 1.1825(8) 0.6790(7) 0.0149(3) 0.0174(16) Uani 1 1 d .
C41 C 0.7867(8) 0.1441(7) 0.5461(3) 0.0198(17) Uani 1 1 d .
C42 C 0.7467(8) 0.2223(7) 0.6002(4) 0.0238(18) Uani 1 1 d .
H42A H 0.7710 0.3143 0.5804 0.029 Uiso 1 1 calc R
H42B H 0.8159 0.1949 0.6338 0.029 Uiso 1 1 calc R
C43 C 0.5705(10) 0.2085(7) 0.6354(4) 0.025(2) Uani 1 1 d .
H43A H 0.5017 0.2064 0.6019 0.030 Uiso 1 1 calc R
H43B H 0.5412 0.2849 0.6557 0.030 Uiso 1 1 calc R
C44 C 0.5378(8) 0.0858(7) 0.6901(3) 0.0206(16) Uani 1 1 d .
H44A H 0.5796 0.0100 0.6714 0.025 Uiso 1 1 calc R
H44B H 0.5945 0.0929 0.7269 0.025 Uiso 1 1 calc R
C45 C 0.3592(9) 0.0663(8) 0.7172(4) 0.0271(18) Uani 1 1 d .
H45A H 0.3430 -0.0009 0.7584 0.032 Uiso 1 1 calc R
H45B H 0.3140 0.1476 0.7289 0.032 Uiso 1 1 calc R
C46 C 0.2715(9) 0.0263(7) 0.6669(3) 0.0190(16) Uani 1 1 d .
C50 C 0.0360(8) -0.5157(8) 0.8272(4) 0.0237(18) Uani 1 1 d .
H50 H -0.0303 -0.5888 0.8482 0.028 Uiso 1 1 calc R
C51 C 0.1407(9) -0.5209(7) 0.7682(3) 0.0234(17) Uani 1 1 d .
H51 H 0.1477 -0.5967 0.7498 0.028 Uiso 1 1 calc R
C52 C 0.2353(8) -0.4120(7) 0.7368(3) 0.0192(16) Uani 1 1 d .
C53 C 0.1138(8) -0.3071(8) 0.8250(4) 0.0206(17) Uani 1 1 d .
H53 H 0.1029 -0.2320 0.8441 0.025 Uiso 1 1 calc R
C54 C 0.2224(9) -0.3047(7) 0.7656(3) 0.0214(17) Uani 1 1 d .
H54 H 0.2865 -0.2300 0.7454 0.026 Uiso 1 1 calc R

loop_
_atom_site_aniso_label
_atom_site_aniso_U_11
_atom_site_aniso_U_22
_atom_site_aniso_U_33
_atom_site_aniso_U_23
_atom_site_aniso_U_13
_atom_site_aniso_U_12
Cd1 0.0123(3) 0.0219(3) 0.0120(3) -0.0006(2) 0.0003(2) -0.0011(2)
Cd2 0.0113(3) 0.0218(3) 0.0127(3) 0.0015(2) -0.0003(2) -0.0020(2)
O1 0.020(3) 0.044(4) 0.035(3) -0.015(3) -0.009(3) 0.017(3)
O1W 0.038(4) 0.050(4) 0.058(4) 0.022(3) -0.016(3) -0.014(3)
O2 0.035(3) 0.026(3) 0.031(3) -0.011(3) 0.011(3) -0.009(2)
O2W 0.079(5) 0.094(6) 0.038(4) -0.021(4) -0.014(4) 0.051(4)
O3 0.025(3) 0.020(3) 0.025(3) 0.007(2) -0.006(2) -0.009(2)
O4 0.038(4) 0.018(3) 0.056(4) 0.002(3) -0.037(3) 0.000(3)
O5 0.020(3) 0.019(3) 0.021(3) -0.001(2) 0.003(2) -0.004(2)
O6 0.026(3) 0.024(3) 0.019(3) -0.003(2) -0.013(2) 0.002(2)
O7 0.021(3) 0.026(3) 0.045(4) -0.005(3) -0.016(3) -0.001(2)
O8 0.083(5) 0.024(3) 0.057(4) -0.011(3) 0.051(4) -0.003(3)
O9 0.034(4) 0.058(4) 0.026(3) -0.021(3) -0.014(3) 0.020(3)
O10 0.023(3) 0.030(3) 0.021(3) -0.006(2) -0.006(2) 0.005(2)
N1 0.011(3) 0.022(3) 0.013(3) 0.001(2) -0.001(2) 0.000(2)
N2 0.024(4) 0.015(3) 0.016(3) -0.006(2) 0.006(3) -0.008(3)
N3 0.007(3) 0.028(4) 0.012(3) 0.008(3) -0.001(2) -0.005(2)
N4 0.014(2) 0.024(2) 0.0141(18) -0.0032(16) 0.0056(15) -0.0004(16)
N5 0.014(2) 0.024(2) 0.0141(18) -0.0032(16) 0.0056(15) -0.0004(16)
N6 0.014(2) 0.024(2) 0.0141(18) -0.0032(16) 0.0056(15) -0.0004(16)
C1 0.022(4) 0.019(4) 0.019(4) 0.001(3) -0.001(3) -0.004(3)
C2 0.022(4) 0.030(4) 0.025(4) -0.003(3) 0.008(3) -0.005(3)
C3 0.037(5) 0.032(4) 0.011(4) -0.002(3) -0.002(4) -0.012(4)
C4 0.020(4) 0.020(4) 0.009(3) 0.002(3) 0.000(3) -0.009(3)
C5 0.014(4) 0.022(4) 0.016(4) -0.002(3) -0.001(3) -0.004(3)
C6 0.018(4) 0.033(5) 0.024(4) -0.005(4) 0.004(3) -0.008(3)
C7 0.013(4) 0.026(4) 0.013(4) -0.001(3) -0.007(3) -0.007(3)
C8 0.022(4) 0.035(5) 0.013(4) 0.001(3) 0.006(3) -0.003(3)
C9 0.028(5) 0.016(4) 0.022(4) -0.006(3) 0.009(3) -0.006(3)
C10 0.033(5) 0.031(5) 0.019(4) -0.009(3) 0.004(4) -0.003(4)
C11 0.009(4) 0.023(4) 0.012(4) -0.005(3) 0.002(3) -0.002(3)
C20 0.020(4) 0.020(4) 0.016(4) -0.002(3) -0.005(3) 0.001(3)
C21 0.014(4) 0.024(4) 0.014(4) -0.004(3) -0.002(3) -0.004(3)
C22 0.027(4) 0.020(4) 0.023(4) -0.001(3) 0.003(3) -0.011(3)
C23 0.021(4) 0.028(4) 0.016(4) 0.002(3) 0.005(3) -0.004(3)
C24 0.038(5) 0.028(4) 0.019(4) -0.005(3) 0.009(3) 0.005(4)
C25 0.026(5) 0.034(5) 0.023(4) -0.003(4) 0.013(4) 0.004(4)
C31 0.020(3) 0.015(3) 0.018(3) 0.008(2) -0.003(2) 0.002(2)
C32 0.020(3) 0.015(3) 0.018(3) 0.008(2) -0.003(2) 0.002(2)
C33 0.019(4) 0.017(4) 0.027(4) 0.006(3) -0.011(3) 0.004(3)
C34 0.028(5) 0.017(4) 0.021(5) 0.000(3) -0.006(4) 0.000(3)
C35 0.024(4) 0.027(4) 0.033(5) -0.008(4) -0.008(4) -0.001(3)
C36 0.010(4) 0.027(4) 0.016(4) -0.010(3) 0.002(3) -0.001(3)
C41 0.013(4) 0.030(4) 0.013(4) 0.001(3) 0.001(3) -0.003(3)
C42 0.025(4) 0.029(4) 0.019(4) -0.013(3) -0.001(3) -0.009(3)
C43 0.016(4) 0.027(4) 0.031(6) -0.006(4) -0.002(4) 0.000(4)
C44 0.021(4) 0.022(4) 0.019(4) -0.001(3) -0.007(3) 0.002(3)
C45 0.030(4) 0.033(5) 0.018(4) -0.004(3) -0.004(3) -0.009(4)
C46 0.018(4) 0.017(4) 0.016(4) 0.004(3) 0.006(3) -0.001(3)
C50 0.011(4) 0.038(5) 0.018(4) 0.003(4) 0.001(3) -0.006(3)
C51 0.029(5) 0.019(4) 0.018(4) 0.001(3) 0.001(3) -0.003(3)
C52 0.017(4) 0.024(4) 0.012(4) 0.003(3) 0.002(3) 0.002(3)
C53 0.022(4) 0.025(4) 0.017(4) -0.013(3) -0.001(3) 0.009(3)
C54 0.023(4) 0.020(4) 0.017(4) 0.004(3) 0.001(3) -0.004(3)

loop_
_atom_type_symbol
_atom_type_description
_atom_type_scat_dispersion_real
_atom_type_scat_dispersion_imag
_atom_type_scat_source
C C 0.0033 0.0016 'International Tables Vol C Tables 4.2.6.8 and 6.1.1.4'
H H 0.0000 0.0000 'International Tables Vol C Tables 4.2.6.8 and 6.1.1.4'
N N 0.0061 0.0033 'International Tables Vol C Tables 4.2.6.8 and 6.1.1.4'
O O 0.0106 0.0060 'International Tables Vol C Tables 4.2.6.8 and 6.1.1.4'
Cd Cd -0.8075 1.2024 'International Tables Vol C Tables 4.2.6.8 and 6.1.1.4'

loop_
_geom_angle_atom_site_label_1
_geom_angle_atom_site_label_2
_geom_angle_atom_site_label_3
_geom_angle
_geom_angle_site_symmetry_1
_geom_angle_site_symmetry_3
O1 Cd1 N4 86.7(2) 2_756 .
O1 Cd1 O9 128.14(19) 2_756 .
N4 Cd1 O9 99.9(2) . .
O1 Cd1 N3 83.8(2) 2_756 .
N4 Cd1 N3 167.2(2) . .
O9 Cd1 N3 92.7(2) . .
O1 Cd1 O6 143.24(18) 2_756 2_656
N4 Cd1 O6 93.2(2) . 2_656
O9 Cd1 O6 88.12(18) . 2_656
N3 Cd1 O6 89.27(19) . 2_656
O1 Cd1 O10 89.46(18) 2_756 2_656
N4 Cd1 O10 83.3(2) . 2_656
O9 Cd1 O10 142.27(18) . 2_656
N3 Cd1 O10 88.0(2) . 2_656
O6 Cd1 O10 54.16(17) 2_656 2_656
O1 Cd1 O1 74.7(2) 2_756 .
N4 Cd1 O1 92.7(2) . .
O9 Cd1 O1 53.81(17) . .
N3 Cd1 O1 93.0(2) . .
O6 Cd1 O1 141.92(17) 2_656 .
O10 Cd1 O1 163.85(16) 2_656 .
O1 Cd1 C46 116.9(2) 2_756 2_656
N4 Cd1 C46 85.3(2) . 2_656
O9 Cd1 C46 114.9(2) . 2_656
N3 Cd1 C46 91.4(2) . 2_656
O6 Cd1 C46 26.96(18) 2_656 2_656
O10 Cd1 C46 27.48(18) 2_656 2_656
O1 Cd1 C46 168.01(18) . 2_656
O1 Cd1 C41 101.2(2) 2_756 .
N4 Cd1 C41 97.8(2) . .
O9 Cd1 C41 27.1(2) . .
N3 Cd1 C41 92.5(2) . .
O6 Cd1 C41 115.2(2) 2_656 .
O10 Cd1 C41 169.36(19) 2_656 .
O1 Cd1 C41 26.74(18) . .
C46 Cd1 C41 141.9(2) 2_656 .
N1 Cd2 O4 99.9(2) . 2_865
N1 Cd2 O7 84.8(2) . 1_655
O4 Cd2 O7 128.10(17) 2_865 1_655
N1 Cd2 N6 164.9(2) . 1_764
O4 Cd2 N6 94.7(2) 2_865 1_764
O7 Cd2 N6 83.4(2) 1_655 1_764
N1 Cd2 O5 96.28(19) . .
O4 Cd2 O5 86.77(17) 2_865 .
O7 Cd2 O5 144.55(17) 1_655 .
N6 Cd2 O5 88.1(2) 1_764 .
N1 Cd2 O7 95.1(2) . 2_865
O4 Cd2 O7 52.84(17) 2_865 2_865
O7 Cd2 O7 75.29(19) 1_655 2_865
N6 Cd2 O7 90.8(2) 1_764 2_865
O5 Cd2 O7 139.37(16) . 2_865
N1 Cd2 O3 81.8(2) . .
O4 Cd2 O3 140.39(17) 2_865 .
O7 Cd2 O3 91.51(17) 1_655 .
N6 Cd2 O3 89.2(2) 1_764 .
O5 Cd2 O3 53.92(16) . .
O7 Cd2 O3 166.71(16) 2_865 .
C41 O1 Cd1 163.5(5) . 2_756
C41 O1 Cd1 89.3(4) . .
Cd1 O1 Cd1 105.3(2) 2_756 .
H1WA O1W H1WB 103(4) . .
H2WA O2W H2WB 111.9 . .
C31 O3 Cd2 90.1(4) . .
C36 O4 Cd2 97.1(4) . 2_865
C31 O5 Cd2 94.8(4) . .
C46 O6 Cd1 92.9(4) . 2_656
C36 O7 Cd2 164.4(5) . 1_455
C36 O7 Cd2 90.6(4) . 2_865
Cd2 O7 Cd2 104.70(19) 1_455 2_865
C41 O9 Cd1 95.4(5) . .
C46 O10 Cd1 89.0(4) . 2_656
C1 N1 C11 119.1(6) . .
C1 N1 Cd2 117.5(5) . .
C11 N1 Cd2 123.4(5) . .
C5 N2 C4 126.1(6) . .
C5 N2 H2N 116.9 . .
C4 N2 H2N 116.9 . .
C9 N3 C10 117.8(6) . .
C9 N3 Cd1 121.6(5) . .
C10 N3 Cd1 120.6(5) . .
C23 N4 C20 120.0(7) . .
C23 N4 Cd1 116.7(5) . .
C20 N4 Cd1 123.2(5) . .
C25 N5 C21 125.0(6) . .
C25 N5 H5N 117.5 . .
C21 N5 H5N 117.5 . .
C53 N6 C50 118.6(7) . .
C53 N6 Cd2 120.9(5) . 1_346
C50 N6 Cd2 120.4(5) . 1_346
N1 C1 C2 122.9(7) . .
N1 C1 H1 118.5 . .
C2 C1 H1 118.5 . .
C1 C2 C3 118.8(7) . .
C1 C2 H2 120.6 . .
C3 C2 H2 120.6 . .
C4 C3 C2 118.3(7) . .
C4 C3 H3 120.8 . .
C2 C3 H3 120.8 . .
C3 C4 C11 119.9(6) . .
C3 C4 N2 123.8(6) . .
C11 C4 N2 116.2(6) . .
O2 C5 N2 123.6(7) . .
O2 C5 C7 120.0(6) . .
N2 C5 C7 116.4(6) . .
C9 C6 C7 118.7(7) . .
C9 C6 H6 120.7 . .
C7 C6 H6 120.7 . .
C8 C7 C6 118.7(7) . .
C8 C7 C5 125.9(6) . .
C6 C7 C5 115.3(6) . .
C7 C8 C10 118.8(7) . .
C7 C8 H8 120.6 . .
C10 C8 H8 120.6 . .
N3 C9 C6 122.8(7) . .
N3 C9 H9 118.6 . .
C6 C9 H9 118.6 . .
N3 C10 C8 123.3(8) . .
N3 C10 H10 118.4 . .
C8 C10 H10 118.4 . .
N1 C11 C4 120.9(6) . .
N1 C11 H11 119.6 . .
C4 C11 H11 119.6 . .
N4 C20 C21 122.6(7) . .
N4 C20 H20 118.7 . .
C21 C20 H20 118.7 . .
C22 C21 C20 118.5(6) . .
C22 C21 N5 123.8(6) . .
C20 C21 N5 117.7(6) . .
C21 C22 C24 118.4(7) . .
C21 C22 H22 120.8 . .
C24 C22 H22 120.8 . .
N4 C23 C24 120.5(7) . .
N4 C23 H23 119.8 . .
C24 C23 H23 119.8 . .
C22 C24 C23 120.1(7) . .
C22 C24 H24 120.0 . .
C23 C24 H24 120.0 . .
O8 C25 N5 124.4(7) . .
O8 C25 C52 119.2(7) . .
N5 C25 C52 116.5(7) . .
O3 C31 O5 120.3(6) . .
O3 C31 C32 120.7(6) . .
O5 C31 C32 119.0(7) . .
C31 C32 C33 109.6(6) . .
C31 C32 H32A 109.7 . .
C33 C32 H32A 109.7 . .
C31 C32 H32B 109.7 . .
C33 C32 H32B 109.7 . .
H32A C32 H32B 108.2 . .
C34 C33 C32 113.7(6) . .
C34 C33 H33A 108.8 . .
C32 C33 H33A 108.8 . .
C34 C33 H33B 108.8 . .
C32 C33 H33B 108.8 . .
H33A C33 H33B 107.7 . .
C35 C34 C33 111.6(6) . .
C35 C34 H34A 109.3 . .
C33 C34 H34A 109.3 . .
C35 C34 H34B 109.3 . .
C33 C34 H34B 109.3 . .
H34A C34 H34B 108.0 . .
C36 C35 C34 112.5(6) . .
C36 C35 H35A 109.1 . .
C34 C35 H35A 109.1 . .
C36 C35 H35B 109.1 . .
C34 C35 H35B 109.1 . .
H35A C35 H35B 107.8 . .
O4 C36 O7 119.4(7) . .
O4 C36 C35 120.0(7) . .
O7 C36 C35 120.5(7) . .
O1 C41 O9 121.4(7) . .
O1 C41 C42 119.9(7) . .
O9 C41 C42 118.7(7) . .
O1 C41 Cd1 64.0(4) . .
O9 C41 Cd1 57.5(4) . .
C42 C41 Cd1 175.2(5) . .
C41 C42 C43 113.5(6) . .
C41 C42 H42A 108.9 . .
C43 C42 H42A 108.9 . .
C41 C42 H42B 108.9 . .
C43 C42 H42B 108.9 . .
H42A C42 H42B 107.7 . .
C42 C43 C44 112.7(7) . .
C42 C43 H43A 109.1 . .
C44 C43 H43A 109.1 . .
C42 C43 H43B 109.1 . .
C44 C43 H43B 109.1 . .
H43A C43 H43B 107.8 . .
C45 C44 C43 111.0(6) . .
C45 C44 H44A 109.4 . .
C43 C44 H44A 109.4 . .
C45 C44 H44B 109.4 . .
C43 C44 H44B 109.4 . .
H44A C44 H44B 108.0 . .
C46 C45 C44 111.6(6) . .
C46 C45 H45A 109.3 . .
C44 C45 H45A 109.3 . .
C46 C45 H45B 109.3 . .
C44 C45 H45B 109.3 . .
H45A C45 H45B 108.0 . .
O6 C46 O10 122.6(7) . .
O6 C46 C45 118.4(7) . .
O10 C46 C45 119.0(6) . .
O6 C46 Cd1 60.1(4) . 2_656
O10 C46 Cd1 63.6(4) . 2_656
C45 C46 Cd1 170.2(5) . 2_656
N6 C50 C51 122.9(7) . .
N6 C50 H50 118.6 . .
C51 C50 H50 118.6 . .
C50 C51 C52 118.3(7) . .
C50 C51 H51 120.8 . .
C52 C51 H51 120.8 . .
C54 C52 C51 118.9(6) . .
C54 C52 C25 126.3(7) . .
C51 C52 C25 114.8(7) . .
N6 C53 C54 121.9(7) . .
N6 C53 H53 119.0 . .
C54 C53 H53 119.0 . .
C52 C54 C53 119.2(7) . .
C52 C54 H54 120.4 . .
C53 C54 H54 120.4 . .

loop_
_geom_bond_atom_site_label_1
_geom_bond_atom_site_label_2
_geom_bond_distance
_geom_bond_site_symmetry_2
Cd1 O1 2.319(5) 2_756
Cd1 N4 2.322(6) .
Cd1 O9 2.333(5) .
Cd1 N3 2.352(6) .
Cd1 O6 2.386(5) 2_656
Cd1 O10 2.461(5) 2_656
Cd1 O1 2.475(5) .
Cd1 C46 2.748(8) 2_656
Cd1 C41 2.755(8) .
Cd2 N1 2.317(6) .
Cd2 O4 2.346(5) 2_865
Cd2 O7 2.346(5) 1_655
Cd2 N6 2.347(6) 1_764
Cd2 O5 2.365(5) .
Cd2 O7 2.467(5) 2_865
Cd2 O3 2.470(5) .
O1 C41 1.240(9) .
O1 Cd1 2.319(5) 2_756
O1W H1WA 0.86(2) .
O1W H1WB 0.87(2) .
O2 C5 1.214(8) .
O2W H2WA 0.8495 .
O2W H2WB 0.86(2) .
O3 C31 1.262(9) .
O4 C36 1.230(8) .
O4 Cd2 2.346(5) 2_865
O5 C31 1.267(8) .
O6 C46 1.248(8) .
O6 Cd1 2.386(5) 2_656
O7 C36 1.254(8) .
O7 Cd2 2.346(5) 1_455
O7 Cd2 2.467(5) 2_865
O8 C25 1.220(10) .
O9 C41 1.260(9) .
O10 C46 1.269(8) .
O10 Cd1 2.461(5) 2_656
N1 C1 1.333(9) .
N1 C11 1.346(8) .
N2 C5 1.354(9) .
N2 C4 1.429(8) .
N2 H2N 0.8800 .
N3 C9 1.336(9) .
N3 C10 1.344(9) .
N4 C23 1.335(10) .
N4 C20 1.338(8) .
N5 C25 1.372(10) .
N5 C21 1.413(8) .
N5 H5N 0.8800 .
N6 C53 1.341(10) .
N6 C50 1.338(10) .
N6 Cd2 2.347(6) 1_346
C1 C2 1.378(10) .
C1 H1 0.9500 .
C2 C3 1.399(10) .
C2 H2 0.9500 .
C3 C4 1.375(10) .
C3 H3 0.9500 .
C4 C11 1.404(9) .
C5 C7 1.515(9) .
C6 C9 1.379(10) .
C6 C7 1.413(10) .
C6 H6 0.9500 .
C7 C8 1.363(10) .
C8 C10 1.390(11) .
C8 H8 0.9500 .
C9 H9 0.9500 .
C10 H10 0.9500 .
C11 H11 0.9500 .
C20 C21 1.397(9) .
C20 H20 0.9500 .
C21 C22 1.390(10) .
C22 C24 1.391(10) .
C22 H22 0.9500 .
C23 C24 1.408(10) .
C23 H23 0.9500 .
C24 H24 0.9500 .
C25 C52 1.520(10) .
C31 C32 1.521(9) .
C32 C33 1.544(10) .
C32 H32A 0.9900 .
C32 H32B 0.9900 .
C33 C34 1.529(10) .
C33 H33A 0.9900 .
C33 H33B 0.9900 .
C34 C35 1.521(10) .
C34 H34A 0.9900 .
C34 H34B 0.9900 .
C35 C36 1.515(10) .
C35 H35A 0.9900 .
C35 H35B 0.9900 .
C41 C42 1.509(10) .
C42 C43 1.542(10) .
C42 H42A 0.9900 .
C42 H42B 0.9900 .
C43 C44 1.541(10) .
C43 H43A 0.9900 .
C43 H43B 0.9900 .
C44 C45 1.526(10) .
C44 H44A 0.9900 .
C44 H44B 0.9900 .
C45 C46 1.515(10) .
C45 H45A 0.9900 .
C45 H45B 0.9900 .
C46 Cd1 2.748(8) 2_656
C50 C51 1.390(10) .
C50 H50 0.9500 .
C51 C52 1.398(10) .
C51 H51 0.9500 .
C52 C54 1.376(10) .
C53 C54 1.399(10) .
C53 H53 0.9500 .
C54 H54 0.9500 .

loop_
_geom_hbond_atom_site_label_D
_geom_hbond_atom_site_label_H
_geom_hbond_atom_site_label_A
_geom_hbond_distance_DH
_geom_hbond_distance_HA
_geom_hbond_distance_DA
_geom_hbond_angle_DHA
_geom_hbond_site_symmetry_A
N2 H2N O5 0.88 2.09 2.892(8) 151.4 2_865
N5 H5N O6 0.88 2.06 2.867(8) 151.3 .
O1W H1WA O2W 0.86(2) 2.00(4) 2.815(8) 159(8) 2_875
O1W H1WB O3 0.87(2) 1.97(3) 2.820(8) 168(9) .
O2W H2WA O2 0.85 2.08 2.933(8) 179.5 .
O2W H2WB O10 0.86(2) 1.99(5) 2.766(8) 150(9) 2_666

loop_
_geom_torsion_atom_site_label_1
_geom_torsion_atom_site_label_2
_geom_torsion_atom_site_label_3
_geom_torsion_atom_site_label_4
_geom_torsion
_geom_torsion_site_symmetry_1
_geom_torsion_site_symmetry_4
O1 Cd1 O1 C41 172.3(6) 2_756 .
N4 Cd1 O1 C41 -101.9(5) . .
O9 Cd1 O1 C41 -1.6(4) . .
N3 Cd1 O1 C41 89.5(4) . .
O6 Cd1 O1 C41 -3.1(6) 2_656 .
O10 Cd1 O1 C41 -177.1(6) 2_656 .
C46 Cd1 O1 C41 -21.8(11) 2_656 .
O1 Cd1 O1 Cd1 0.0 2_756 2_756
N4 Cd1 O1 Cd1 85.8(2) . 2_756
O9 Cd1 O1 Cd1 -173.8(3) . 2_756
N3 Cd1 O1 Cd1 -82.7(2) . 2_756
O6 Cd1 O1 Cd1 -175.41(19) 2_656 2_756
O10 Cd1 O1 Cd1 10.7(8) 2_656 2_756
C46 Cd1 O1 Cd1 165.9(8) 2_656 2_756
C41 Cd1 O1 Cd1 -172.3(6) . 2_756
N1 Cd2 O3 C31 -98.8(4) . .
O4 Cd2 O3 C31 -3.1(5) 2_865 .
O7 Cd2 O3 C31 176.7(4) 1_655 .
N6 Cd2 O3 C31 93.3(4) 1_764 .
O5 Cd2 O3 C31 5.1(4) . .
O7 Cd2 O3 C31 -176.5(7) 2_865 .
N1 Cd2 O5 C31 70.0(4) . .
O4 Cd2 O5 C31 169.6(4) 2_865 .
O7 Cd2 O5 C31 -19.8(5) 1_655 .
N6 Cd2 O5 C31 -95.6(4) 1_764 .
O7 Cd2 O5 C31 175.4(4) 2_865 .
O3 Cd2 O5 C31 -5.1(4) . .
O1 Cd1 O9 C41 -6.0(6) 2_756 .
N4 Cd1 O9 C41 87.6(5) . .
N3 Cd1 O9 C41 -90.2(5) . .
O6 Cd1 O9 C41 -179.4(5) 2_656 .
O10 Cd1 O9 C41 179.5(4) 2_656 .
O1 Cd1 O9 C41 1.6(4) . .
C46 Cd1 O9 C41 177.0(4) 2_656 .
O4 Cd2 N1 C1 177.8(5) 2_865 .
O7 Cd2 N1 C1 50.0(5) 1_655 .
N6 Cd2 N1 C1 11.7(11) 1_764 .
O5 Cd2 N1 C1 -94.4(5) . .
O7 Cd2 N1 C1 124.7(5) 2_865 .
O3 Cd2 N1 C1 -42.3(5) . .
O4 Cd2 N1 C11 -2.1(6) 2_865 .
O7 Cd2 N1 C11 -129.9(6) 1_655 .
N6 Cd2 N1 C11 -168.2(7) 1_764 .
O5 Cd2 N1 C11 85.7(5) . .
O7 Cd2 N1 C11 -55.2(6) 2_865 .
O3 Cd2 N1 C11 137.8(6) . .
O1 Cd1 N3 C9 -118.5(6) 2_756 .
N4 Cd1 N3 C9 -160.9(9) . .
O9 Cd1 N3 C9 9.6(6) . .
O6 Cd1 N3 C9 97.7(6) 2_656 .
O10 Cd1 N3 C9 151.8(6) 2_656 .
O1 Cd1 N3 C9 -44.3(6) . .
C46 Cd1 N3 C9 124.5(6) 2_656 .
C41 Cd1 N3 C9 -17.5(6) . .
O1 Cd1 N3 C10 62.0(6) 2_756 .
N4 Cd1 N3 C10 19.6(13) . .
O9 Cd1 N3 C10 -169.9(6) . .
O6 Cd1 N3 C10 -81.8(6) 2_656 .
O10 Cd1 N3 C10 -27.7(6) 2_656 .
O1 Cd1 N3 C10 136.2(6) . .
C46 Cd1 N3 C10 -55.0(6) 2_656 .
C41 Cd1 N3 C10 163.0(6) . .
O1 Cd1 N4 C23 -56.4(6) 2_756 .
O9 Cd1 N4 C23 175.4(5) . .
N3 Cd1 N4 C23 -14.2(13) . .
O6 Cd1 N4 C23 86.8(6) 2_656 .
O10 Cd1 N4 C23 33.4(5) 2_656 .
O1 Cd1 N4 C23 -130.9(6) . .
C46 Cd1 N4 C23 61.0(6) 2_656 .
C41 Cd1 N4 C23 -157.3(5) . .
O1 Cd1 N4 C20 125.9(6) 2_756 .
O9 Cd1 N4 C20 -2.2(6) . .
N3 Cd1 N4 C20 168.1(7) . .
O6 Cd1 N4 C20 -90.9(6) 2_656 .
O10 Cd1 N4 C20 -144.2(6) 2_656 .
O1 Cd1 N4 C20 51.5(6) . .
C46 Cd1 N4 C20 -116.7(6) 2_656 .
C41 Cd1 N4 C20 25.1(6) . .
C11 N1 C1 C2 0.8(11) . .
Cd2 N1 C1 C2 -179.1(6) . .
N1 C1 C2 C3 -1.0(12) . .
C1 C2 C3 C4 0.8(12) . .
C2 C3 C4 C11 -0.6(11) . .
C2 C3 C4 N2 176.5(7) . .
C5 N2 C4 C3 9.2(12) . .
C5 N2 C4 C11 -173.7(7) . .
C4 N2 C5 O2 7.2(12) . .
C4 N2 C5 C7 -172.4(7) . .
C9 C6 C7 C8 -1.1(11) . .
C9 C6 C7 C5 -178.7(7) . .
O2 C5 C7 C8 -175.5(7) . .
N2 C5 C7 C8 4.1(11) . .
O2 C5 C7 C6 1.9(10) . .
N2 C5 C7 C6 -178.5(7) . .
C6 C7 C8 C10 1.0(11) . .
C5 C7 C8 C10 178.3(7) . .
C10 N3 C9 C6 0.0(11) . .
Cd1 N3 C9 C6 -179.5(6) . .
C7 C6 C9 N3 0.6(12) . .
C9 N3 C10 C8 -0.2(12) . .
Cd1 N3 C10 C8 179.3(6) . .
C7 C8 C10 N3 -0.3(12) . .
C1 N1 C11 C4 -0.5(10) . .
Cd2 N1 C11 C4 179.4(5) . .
C3 C4 C11 N1 0.4(11) . .
N2 C4 C11 N1 -176.9(7) . .
C23 N4 C20 C21 1.2(11) . .
Cd1 N4 C20 C21 178.8(5) . .
N4 C20 C21 C22 -1.1(10) . .
N4 C20 C21 N5 178.7(7) . .
C25 N5 C21 C22 -2.1(12) . .
C25 N5 C21 C20 178.1(7) . .
C20 C21 C22 C24 0.2(11) . .
N5 C21 C22 C24 -179.5(7) . .
C20 N4 C23 C24 -0.5(11) . .
Cd1 N4 C23 C24 -178.3(6) . .
C21 C22 C24 C23 0.4(12) . .
N4 C23 C24 C22 -0.3(12) . .
C21 N5 C25 O8 -6.4(13) . .
C21 N5 C25 C52 173.4(7) . .
Cd2 O3 C31 O5 -9.0(7) . .
Cd2 O3 C31 C32 169.3(6) . .
Cd2 O5 C31 O3 9.4(7) . .
Cd2 O5 C31 C32 -168.8(6) . .
O3 C31 C32 C33 -127.2(7) . .
O5 C31 C32 C33 51.1(9) . .
C31 C32 C33 C34 72.8(8) . .
C32 C33 C34 C35 -173.6(6) . .
C33 C34 C35 C36 72.6(8) . .
Cd2 O4 C36 O7 -2.2(7) 2_865 .
Cd2 O4 C36 C35 174.6(6) 2_865 .
Cd2 O7 C36 O4 171.4(14) 1_455 .
Cd2 O7 C36 O4 2.0(7) 2_865 .
Cd2 O7 C36 C35 -5(2) 1_455 .
Cd2 O7 C36 C35 -174.7(6) 2_865 .
C34 C35 C36 O4 52.0(10) . .
C34 C35 C36 O7 -131.3(7) . .
Cd1 O1 C41 O9 155.6(14) 2_756 .
Cd1 O1 C41 O9 2.8(7) . .
Cd1 O1 C41 C42 -24(2) 2_756 .
Cd1 O1 C41 C42 -176.9(6) . .
Cd1 O1 C41 Cd1 152.8(18) 2_756 .
Cd1 O9 C41 O1 -2.9(8) . .
Cd1 O9 C41 C42 176.7(6) . .
O1 Cd1 C41 O1 -7.6(5) 2_756 .
N4 Cd1 C41 O1 80.6(5) . .
O9 Cd1 C41 O1 177.2(7) . .
N3 Cd1 C41 O1 -91.8(4) . .
O6 Cd1 C41 O1 177.9(4) 2_656 .
O10 Cd1 C41 O1 175.6(8) 2_656 .
C46 Cd1 C41 O1 172.8(4) 2_656 .
O1 Cd1 C41 O9 175.2(5) 2_756 .
N4 Cd1 C41 O9 -96.6(5) . .
N3 Cd1 C41 O9 91.0(5) . .
O6 Cd1 C41 O9 0.6(5) 2_656 .
O10 Cd1 C41 O9 -1.6(13) 2_656 .
O1 Cd1 C41 O9 -177.2(7) . .
C46 Cd1 C41 O9 -4.4(6) 2_656 .
O1 Cd1 C41 C42 138(6) 2_756 .
N4 Cd1 C41 C42 -134(6) . .
O9 Cd1 C41 C42 -37(6) . .
N3 Cd1 C41 C42 54(6) . .
O6 Cd1 C41 C42 -37(6) 2_656 .
O10 Cd1 C41 C42 -39(7) 2_656 .
O1 Cd1 C41 C42 145(6) . .
C46 Cd1 C41 C42 -42(6) 2_656 .
O1 C41 C42 C43 -130.1(7) . .
O9 C41 C42 C43 50.2(10) . .
Cd1 C41 C42 C43 86(6) . .
C41 C42 C43 C44 81.7(8) . .
C42 C43 C44 C45 -172.4(6) . .
C43 C44 C45 C46 71.4(8) . .
Cd1 O6 C46 O10 11.9(7) 2_656 .
Cd1 O6 C46 C45 -168.9(6) 2_656 .
Cd1 O10 C46 O6 -11.5(7) 2_656 .
Cd1 O10 C46 C45 169.3(6) 2_656 .
C44 C45 C46 O6 42.5(9) . .
C44 C45 C46 O10 -138.3(7) . .
C44 C45 C46 Cd1 -36(3) . 2_656
C53 N6 C50 C51 2.5(11) . .
Cd2 N6 C50 C51 179.2(6) 1_346 .
N6 C50 C51 C52 -1.5(11) . .
C50 C51 C52 C54 0.6(11) . .
C50 C51 C52 C25 -180.0(7) . .
O8 C25 C52 C54 173.2(8) . .
N5 C25 C52 C54 -6.7(12) . .
O8 C25 C52 C51 -6.2(12) . .
N5 C25 C52 C51 174.0(7) . .
C50 N6 C53 C54 -2.6(11) . .
Cd2 N6 C53 C54 -179.4(5) 1_346 .
C51 C52 C54 C53 -0.8(11) . .
C25 C52 C54 C53 179.9(7) . .
N6 C53 C54 C52 1.8(11) . .
